data_4071431
loop_
_publ_author_name
'Kirchmann, Marius'
'Fleischhauer, Sebastian'
'Wesemann, Lars'

_publ_section_title
;
 Iridium Coordination Compounds of Stanna-closo-dodecaborate
;
_journal_issue 12
_journal_name_full Organometallics
_journal_page_first 2803
_journal_paper_doi 10.1021/om8001679
_journal_volume 27
_journal_year 2008
_chemical_formula_moiety 'C37 H52 B22 Ir O P2 Sn2, 3(C4 H12 N), C4 H10 O, 3(C2 H3 N)'
_chemical_formula_sum 'C59 H107 B22 Ir N6 O2 P2 Sn2'
_chemical_formula_weight 1661.85
_chemical_name_systematic
;
 ?
;
_space_group_IT_number 2
_symmetry_cell_setting triclinic
_symmetry_space_group_name_Hall '-P 1'
_symmetry_space_group_name_H-M 'P -1'
_atom_sites_solution_hydrogens geom
_atom_sites_solution_primary direct
_atom_sites_solution_secondary difmap
_audit_creation_method SHELXL-97
_cell_angle_alpha 84.917(6)
_cell_angle_beta 79.096(6)
_cell_angle_gamma 68.619(6)
_cell_formula_units_Z 2
_cell_length_a 13.2855(11)
_cell_length_b 14.8771(11)
_cell_length_c 22.0379(16)
_cell_measurement_temperature 173(2)
_cell_volume 3981.9(6)
_computing_cell_refinement 'Stoe X-Area 1.26'
_computing_data_collection 'Stoe X-Area 1.26'
_computing_data_reduction 'SToe X-Area 1.26'
_computing_molecular_graphics 'ORTEP 3'
_computing_publication_material 'SHELXL-97 (Sheldrick, 1997)'
_computing_structure_refinement 'SHELXL-97 (Sheldrick, 1997)'
_computing_structure_solution 'SHELXS-97 (Sheldrick, 1990)'
_diffrn_ambient_temperature 173(2)
_diffrn_measured_fraction_theta_full 0.983
_diffrn_measured_fraction_theta_max 0.983
_diffrn_measurement_device_type 'Stoe IPDS 2T'
_diffrn_measurement_method \w-scans
_diffrn_radiation_monochromator graphite
_diffrn_radiation_source 'fine-focus sealed tube'
_diffrn_radiation_type MoK\a
_diffrn_radiation_wavelength 0.71073
_diffrn_reflns_av_R_equivalents 0.0596
_diffrn_reflns_av_sigmaI/netI 0.0592
_diffrn_reflns_limit_h_max 16
_diffrn_reflns_limit_h_min -16
_diffrn_reflns_limit_k_max 18
_diffrn_reflns_limit_k_min -18
_diffrn_reflns_limit_l_max 25
_diffrn_reflns_limit_l_min -27
_diffrn_reflns_number 32006
_diffrn_reflns_theta_full 26.37
_diffrn_reflns_theta_max 26.37
_diffrn_reflns_theta_min 5.67
_exptl_absorpt_coefficient_mu 2.371
_exptl_absorpt_correction_type none
_exptl_crystal_colour yellow
_exptl_crystal_density_diffrn 1.386
_exptl_crystal_density_method 'not measured'
_exptl_crystal_description bloc
_exptl_crystal_F_000 1672
_exptl_crystal_size_max 0.2
_exptl_crystal_size_mid 0.15
_exptl_crystal_size_min 0.1
_refine_diff_density_max 2.487
_refine_diff_density_min -1.737
_refine_diff_density_rms 0.147
_refine_ls_extinction_method none
_refine_ls_goodness_of_fit_ref 1.078
_refine_ls_hydrogen_treatment constr
_refine_ls_matrix_type full
_refine_ls_number_parameters 850
_refine_ls_number_reflns 16027
_refine_ls_number_restraints 0
_refine_ls_restrained_S_all 1.078
_refine_ls_R_factor_all 0.0739
_refine_ls_R_factor_gt 0.0542
_refine_ls_shift/su_max 0.028
_refine_ls_shift/su_mean 0.001
_refine_ls_structure_factor_coef Fsqd
_refine_ls_weighting_details 'calc w=1/[\s^2^(Fo^2^)+(0.0576P)^2^+16.7483P] where P=(Fo^2^+2Fc^2^)/3'
_refine_ls_weighting_scheme calc
_refine_ls_wR_factor_gt 0.1235
_refine_ls_wR_factor_ref 0.1333
_reflns_number_gt 12888
_reflns_number_total 16027
_reflns_threshold_expression >2sigma(I)
_cod_data_source_file om8001679-file001.cif
_cod_data_source_block compound2
_cod_original_cell_volume 3981.9(5)
_cod_database_code 4071431

loop_
_symmetry_equiv_pos_as_xyz
'x, y, z'
'-x, -y, -z'

loop_
_atom_site_label
_atom_site_type_symbol
_atom_site_fract_x
_atom_site_fract_y
_atom_site_fract_z
_atom_site_U_iso_or_equiv
_atom_site_adp_type
_atom_site_occupancy
_atom_site_symmetry_multiplicity
_atom_site_calc_flag
_atom_site_refinement_flags
Ir1 Ir 0.024250(19) 0.657235(18) 0.197195(11) 0.02339(8) Uani 1 1 d .
Sn1 Sn -0.03772(4) 0.72665(3) 0.31095(2) 0.02708(11) Uani 1 1 d .
Sn2 Sn 0.22562(3) 0.53361(3) 0.20020(2) 0.02489(11) Uani 1 1 d .
P2 P 0.08019(14) 0.78622(12) 0.16212(8) 0.0272(3) Uani 1 1 d .
P1 P -0.05774(13) 0.54271(13) 0.22669(8) 0.0269(3) Uani 1 1 d .
O1 O -0.0913(5) 0.6995(5) 0.0870(3) 0.0487(14) Uani 1 1 d .
N1 N 0.2935(5) 0.4921(5) 0.4671(3) 0.0354(13) Uani 1 1 d .
C108 C -0.0036(6) 0.4579(6) 0.3397(3) 0.0339(15) Uani 1 1 d .
H001 H -0.0365 0.5204 0.3545 0.041 Uiso 1 1 calc R
C107 C 0.0031(5) 0.4410(5) 0.2774(3) 0.0306(14) Uani 1 1 d .
C101 C -0.2000(6) 0.5927(6) 0.2659(3) 0.0340(15) Uani 1 1 d .
C213 C 0.1958(6) 0.8014(5) 0.1877(3) 0.0341(15) Uani 1 1 d .
C201 C -0.0286(7) 0.9066(5) 0.1753(3) 0.0407(19) Uani 1 1 d .
C207 C 0.1261(5) 0.7871(5) 0.0782(3) 0.0277(13) Uani 1 1 d .
B203 B 0.4029(6) 0.5406(5) 0.1752(3) 0.0268(15) Uani 1 1 d .
H23 H 0.3971 0.6151 0.1620 0.032 Uiso 1 1 calc R
C210 C 0.2167(7) 0.7867(6) -0.0466(3) 0.0389(17) Uani 1 1 d .
H007 H 0.2486 0.7880 -0.0879 0.047 Uiso 1 1 calc R
N2 N 0.4787(5) 0.1101(5) 0.3829(3) 0.0413(15) Uani 1 1 d .
C209 C 0.2673(6) 0.7146(5) -0.0074(3) 0.0360(16) Uani 1 1 d .
H008 H 0.3326 0.6661 -0.0229 0.043 Uiso 1 1 calc R
C208 C 0.2239(6) 0.7121(5) 0.0547(3) 0.0326(15) Uani 1 1 d .
H009 H 0.2585 0.6618 0.0804 0.039 Uiso 1 1 calc R
C212 C 0.0717(6) 0.8578(5) 0.0378(3) 0.0357(16) Uani 1 1 d .
H010 H 0.0047 0.9052 0.0523 0.043 Uiso 1 1 calc R
N3 N 0.6303(5) 0.6683(5) 0.0544(3) 0.0416(15) Uani 1 1 d .
C114 C -0.1518(6) 0.4412(6) 0.1660(3) 0.0351(15) Uani 1 1 d .
H011 H -0.2068 0.4547 0.2006 0.042 Uiso 1 1 calc R
C1 C -0.0463(6) 0.6837(6) 0.1293(3) 0.0344(15) Uani 1 1 d .
C113 C -0.0690(5) 0.4778(5) 0.1615(3) 0.0295(14) Uani 1 1 d .
C13 C 0.1955(7) 0.5224(6) 0.5172(4) 0.0431(18) Uani 1 1 d .
H01A H 0.1747 0.4677 0.5314 0.065 Uiso 1 1 calc R
H01B H 0.1358 0.5716 0.5015 0.065 Uiso 1 1 calc R
H01C H 0.2131 0.5472 0.5510 0.065 Uiso 1 1 calc R
C109 C 0.0388(6) 0.3815(6) 0.3797(3) 0.0366(16) Uani 1 1 d .
H014 H 0.0322 0.3929 0.4213 0.044 Uiso 1 1 calc R
C102 C -0.2611(6) 0.6903(6) 0.2572(4) 0.0397(17) Uani 1 1 d .
H015 H -0.2294 0.7287 0.2308 0.048 Uiso 1 1 calc R
C112 C 0.0570(6) 0.3485(5) 0.2554(4) 0.0377(16) Uani 1 1 d .
H016 H 0.0639 0.3367 0.2138 0.045 Uiso 1 1 calc R
B110 B -0.2462(7) 0.8345(6) 0.4364(4) 0.0362(18) Uani 1 1 d .
H7 H -0.3348 0.8534 0.4526 0.043 Uiso 1 1 calc R
C116 C -0.0739(7) 0.3672(6) 0.0671(4) 0.0434(18) Uani 1 1 d .
H017 H -0.0757 0.3305 0.0356 0.052 Uiso 1 1 calc R
C14 C 0.2645(7) 0.4547(6) 0.4146(3) 0.0444(19) Uani 1 1 d .
H01D H 0.2423 0.4008 0.4288 0.067 Uiso 1 1 calc R
H01E H 0.3273 0.4345 0.3823 0.067 Uiso 1 1 calc R
H01F H 0.2055 0.5049 0.3989 0.067 Uiso 1 1 calc R
C115 C -0.1546(7) 0.3848(6) 0.1201(4) 0.0401(17) Uani 1 1 d .
H019 H -0.2096 0.3589 0.1244 0.048 Uiso 1 1 calc R
C31 C 0.5230(6) 0.6713(7) 0.0405(4) 0.047(2) Uani 1 1 d .
H02A H 0.4653 0.7279 0.0582 0.071 Uiso 1 1 calc R
H02B H 0.5088 0.6147 0.0579 0.071 Uiso 1 1 calc R
H02C H 0.5260 0.6733 -0.0035 0.071 Uiso 1 1 calc R
B209 B 0.4586(6) 0.3802(5) 0.2638(4) 0.0294(16) Uani 1 1 d .
H28 H 0.4860 0.3531 0.3081 0.035 Uiso 1 1 calc R
B204 B 0.3691(6) 0.5013(6) 0.2564(4) 0.0292(15) Uani 1 1 d .
H24 H 0.3421 0.5508 0.2953 0.035 Uiso 1 1 calc R
C214 C 0.2268(6) 0.7630(5) 0.2434(3) 0.0342(15) Uani 1 1 d .
H021 H 0.1883 0.7286 0.2686 0.041 Uiso 1 1 calc R
B102 B -0.0303(7) 0.6833(6) 0.4158(3) 0.0311(16) Uani 1 1 d .
H3 H 0.0200 0.6065 0.4202 0.037 Uiso 1 1 calc R
C118 C 0.0118(6) 0.4595(6) 0.1092(3) 0.0377(16) Uani 1 1 d .
H022 H 0.0680 0.4837 0.1058 0.045 Uiso 1 1 calc R
C117 C 0.0088(7) 0.4051(6) 0.0619(4) 0.0449(19) Uani 1 1 d .
H023 H 0.0624 0.3939 0.0267 0.054 Uiso 1 1 calc R
B107 B -0.0293(6) 0.7701(6) 0.4666(4) 0.0315(16) Uani 1 1 d .
H10 H 0.0230 0.7471 0.5024 0.038 Uiso 1 1 calc R
C106 C -0.2506(6) 0.5367(7) 0.3052(4) 0.0416(18) Uani 1 1 d .
H024 H -0.2119 0.4715 0.3118 0.050 Uiso 1 1 calc R
C202 C -0.0068(9) 0.9887(6) 0.1788(4) 0.058(3) Uani 1 1 d .
H025 H 0.0657 0.9849 0.1740 0.070 Uiso 1 1 calc R
B101 B -0.1716(6) 0.7252(6) 0.3971(3) 0.0292(16) Uani 1 1 d .
H2 H -0.2117 0.6751 0.3898 0.035 Uiso 1 1 calc R
C218 C 0.2572(7) 0.8524(6) 0.1502(4) 0.0446(19) Uani 1 1 d .
H026 H 0.2388 0.8774 0.1119 0.053 Uiso 1 1 calc R
B207 B 0.5118(6) 0.4413(6) 0.1386(4) 0.0306(16) Uani 1 1 d .
H32 H 0.5739 0.4542 0.1018 0.037 Uiso 1 1 calc R
C211 C 0.1181(7) 0.8572(6) -0.0244(3) 0.0427(18) Uani 1 1 d .
H027 H 0.0823 0.9048 -0.0513 0.051 Uiso 1 1 calc R
C111 C 0.1014(7) 0.2724(6) 0.2960(4) 0.0470(19) Uani 1 1 d .
H028 H 0.1384 0.2104 0.2811 0.056 Uiso 1 1 calc R
B210 B 0.4332(7) 0.3049(5) 0.2144(3) 0.0306(16) Uani 1 1 d .
H29 H 0.4443 0.2291 0.2270 0.037 Uiso 1 1 calc R
B205 B 0.3219(6) 0.3975(5) 0.2551(3) 0.0273(15) Uani 1 1 d .
H22 H 0.2651 0.3803 0.2933 0.033 Uiso 1 1 calc R
B202 B 0.3786(6) 0.4615(5) 0.1226(3) 0.0297(16) Uani 1 1 d .
H21 H 0.3583 0.4851 0.0763 0.036 Uiso 1 1 calc R
B109 B -0.1889(7) 0.9243(6) 0.4098(4) 0.0365(18) Uani 1 1 d .
H12 H -0.2397 1.0015 0.4088 0.044 Uiso 1 1 calc R
C105 C -0.3597(7) 0.5787(8) 0.3346(4) 0.055(2) Uani 1 1 d .
H029 H -0.3929 0.5412 0.3607 0.065 Uiso 1 1 calc R
C24 C 0.5577(7) 0.0883(7) 0.3234(4) 0.059(3) Uani 1 1 d .
H03A H 0.5303 0.0606 0.2955 0.088 Uiso 1 1 calc R
H03B H 0.6274 0.0434 0.3311 0.088 Uiso 1 1 calc R
H03C H 0.5662 0.1468 0.3055 0.088 Uiso 1 1 calc R
B103 B 0.0304(6) 0.7773(6) 0.3881(3) 0.0310(16) Uani 1 1 d .
H13 H 0.1193 0.7604 0.3747 0.037 Uiso 1 1 calc R
B111 B -0.1612(7) 0.8606(6) 0.4808(4) 0.0361(18) Uani 1 1 d .
H9 H -0.1944 0.8961 0.5256 0.043 Uiso 1 1 calc R
C22 C 0.5227(8) 0.1519(8) 0.4258(5) 0.064(3) Uani 1 1 d .
H03D H 0.5336 0.2093 0.4073 0.096 Uiso 1 1 calc R
H03E H 0.5915 0.1057 0.4340 0.096 Uiso 1 1 calc R
H03F H 0.4717 0.1677 0.4638 0.096 Uiso 1 1 calc R
C104 C -0.4174(7) 0.6741(8) 0.3253(4) 0.056(2) Uani 1 1 d .
H032 H -0.4900 0.7009 0.3445 0.067 Uiso 1 1 calc R
B201 B 0.3269(6) 0.3727(5) 0.1722(3) 0.0286(15) Uani 1 1 d .
H20 H 0.2736 0.3402 0.1574 0.034 Uiso 1 1 calc R
B208 B 0.5063(7) 0.4644(6) 0.2170(4) 0.0336(17) Uani 1 1 d .
H25 H 0.5645 0.4922 0.2311 0.040 Uiso 1 1 calc R
C206 C -0.1377(7) 0.9134(7) 0.1810(4) 0.057(2) Uani 1 1 d .
H033 H -0.1548 0.8587 0.1785 0.068 Uiso 1 1 calc R
C110 C 0.0908(6) 0.2886(6) 0.3581(4) 0.0411(17) Uani 1 1 d .
H034 H 0.1184 0.2374 0.3850 0.049 Uiso 1 1 calc R
B211 B 0.5474(7) 0.3447(6) 0.1925(4) 0.0355(18) Uani 1 1 d .
H33 H 0.6326 0.2947 0.1905 0.043 Uiso 1 1 calc R
B206 B 0.4674(7) 0.3416(6) 0.1366(4) 0.0338(17) Uani 1 1 d .
H30 H 0.5008 0.2896 0.0988 0.041 Uiso 1 1 calc R
B106 B -0.1478(7) 0.7389(6) 0.4713(3) 0.0332(17) Uani 1 1 d .
H6 H -0.1723 0.6955 0.5103 0.040 Uiso 1 1 calc R
C103 C -0.3688(6) 0.7308(8) 0.2874(4) 0.054(2) Uani 1 1 d .
H035 H -0.4080 0.7962 0.2821 0.065 Uiso 1 1 calc R
C216 C 0.3721(8) 0.8271(6) 0.2254(5) 0.051(2) Uani 1 1 d .
H036 H 0.4303 0.8361 0.2383 0.061 Uiso 1 1 calc R
B108 B -0.0535(7) 0.8844(6) 0.4285(4) 0.0338(17) Uani 1 1 d .
H5 H -0.0167 0.9351 0.4393 0.041 Uiso 1 1 calc R
B104 B -0.0747(7) 0.8775(6) 0.3516(4) 0.0359(18) Uani 1 1 d .
H4 H -0.0526 0.9250 0.3145 0.043 Uiso 1 1 calc R
C33 C 0.7184(7) 0.5791(8) 0.0270(5) 0.061(3) Uani 1 1 d .
H03G H 0.7880 0.5761 0.0353 0.091 Uiso 1 1 calc R
H03H H 0.7207 0.5806 -0.0169 0.091 Uiso 1 1 calc R
H03I H 0.7032 0.5232 0.0450 0.091 Uiso 1 1 calc R
C217 C 0.3426(8) 0.8656(6) 0.1691(5) 0.052(2) Uani 1 1 d .
H038 H 0.3810 0.9003 0.1442 0.063 Uiso 1 1 calc R
C215 C 0.3155(7) 0.7753(6) 0.2624(4) 0.0469(19) Uani 1 1 d .
H039 H 0.3363 0.7487 0.2999 0.056 Uiso 1 1 calc R
C21 C 0.3704(6) 0.1835(6) 0.3715(4) 0.0419(18) Uani 1 1 d .
H04A H 0.3401 0.1573 0.3442 0.063 Uiso 1 1 calc R
H04B H 0.3814 0.2408 0.3529 0.063 Uiso 1 1 calc R
H04C H 0.3208 0.1991 0.4100 0.063 Uiso 1 1 calc R
C11 C 0.3831(7) 0.4127(8) 0.4923(5) 0.067(3) Uani 1 1 d .
H04D H 0.3586 0.3602 0.5067 0.101 Uiso 1 1 calc R
H04E H 0.4022 0.4363 0.5260 0.101 Uiso 1 1 calc R
H04F H 0.4462 0.3907 0.4603 0.101 Uiso 1 1 calc R
C203 C -0.0897(12) 1.0767(7) 0.1893(5) 0.077(4) Uani 1 1 d .
H042 H -0.0734 1.1315 0.1931 0.092 Uiso 1 1 calc R
B105 B -0.1983(6) 0.8463(6) 0.3575(4) 0.0334(17) Uani 1 1 d .
H1 H -0.2560 0.8739 0.3246 0.040 Uiso 1 1 calc R
C60 C 0.3114(12) 0.8236(10) 0.4699(6) 0.076(3) Uani 1 1 d .
N5 N 0.6633(11) 0.3528(9) 0.4084(5) 0.091(3) Uani 1 1 d .
O7 O 0.2585(10) 0.0674(8) 0.0466(6) 0.116(4) Uani 1 1 d .
C12 C 0.3268(10) 0.5755(8) 0.4441(5) 0.063(3) Uani 1 1 d .
H04G H 0.3459 0.6003 0.4773 0.095 Uiso 1 1 calc R
H04H H 0.2670 0.6251 0.4286 0.095 Uiso 1 1 calc R
H04I H 0.3890 0.5552 0.4115 0.095 Uiso 1 1 calc R
C204 C -0.1976(12) 1.0834(8) 0.1943(4) 0.082(4) Uani 1 1 d .
H047 H -0.2540 1.1431 0.2002 0.099 Uiso 1 1 calc R
C32 C 0.6264(8) 0.6638(8) 0.1232(4) 0.062(3) Uani 1 1 d .
H15A H 0.5699 0.7206 0.1413 0.092 Uiso 1 1 calc R
H15B H 0.6959 0.6603 0.1319 0.092 Uiso 1 1 calc R
H15C H 0.6111 0.6076 0.1403 0.092 Uiso 1 1 calc R
C205 C -0.2209(9) 1.0042(8) 0.1907(5) 0.075(4) Uani 1 1 d .
H10A H -0.2937 1.0094 0.1946 0.090 Uiso 1 1 calc R
C23 C 0.4620(10) 0.0215(7) 0.4124(5) 0.070(3) Uani 1 1 d .
H19A H 0.4332 -0.0061 0.3852 0.106 Uiso 1 1 calc R
H19B H 0.4112 0.0379 0.4505 0.106 Uiso 1 1 calc R
H19C H 0.5308 -0.0245 0.4207 0.106 Uiso 1 1 calc R
C30 C 0.6560(11) 0.7555(9) 0.0266(7) 0.084(4) Uani 1 1 d .
H14A H 0.6000 0.8130 0.0442 0.126 Uiso 1 1 calc R
H14B H 0.6587 0.7574 -0.0173 0.126 Uiso 1 1 calc R
H14C H 0.7257 0.7515 0.0353 0.126 Uiso 1 1 calc R
C40 C 0.2264(14) 0.0145(9) 0.3147(6) 0.081(4) Uani 1 1 d .
N4 N 0.3083(13) 0.0221(10) 0.3024(8) 0.122(5) Uani 1 1 d .
C50 C 0.7094(12) 0.3133(11) 0.3654(6) 0.086(4) Uani 1 1 d .
C61 C 0.1948(12) 0.8677(12) 0.4930(10) 0.134(8) Uani 1 1 d .
H18A H 0.1543 0.8473 0.4688 0.202 Uiso 1 1 calc R
H18B H 0.1735 0.9367 0.4901 0.202 Uiso 1 1 calc R
H18C H 0.1794 0.8483 0.5354 0.202 Uiso 1 1 calc R
N6 N 0.3998(14) 0.7900(13) 0.4554(8) 0.144(6) Uani 1 1 d .
C51 C 0.7688(18) 0.2639(18) 0.3073(8) 0.152(9) Uani 1 1 d .
H16A H 0.7318 0.2968 0.2738 0.228 Uiso 1 1 calc R
H16B H 0.7710 0.1985 0.3104 0.228 Uiso 1 1 calc R
H16C H 0.8422 0.2643 0.2996 0.228 Uiso 1 1 calc R
C41 C 0.1242(17) 0.0025(13) 0.3292(12) 0.150(8) Uani 1 1 d .
H11A H 0.0670 0.0642 0.3374 0.225 Uiso 1 1 calc R
H11B H 0.1233 -0.0389 0.3651 0.225 Uiso 1 1 calc R
H11C H 0.1125 -0.0259 0.2949 0.225 Uiso 1 1 calc R
C71 C 0.1586(19) 0.1568(14) 0.1373(9) 0.151(9) Uani 1 1 d .
H21A H 0.0887 0.1991 0.1574 0.227 Uiso 1 1 calc R
H21B H 0.2108 0.1887 0.1320 0.227 Uiso 1 1 calc R
H21C H 0.1832 0.0992 0.1622 0.227 Uiso 1 1 calc R
C72 C 0.262(2) 0.0267(14) -0.0075(8) 0.151(10) Uani 1 1 d .
H23A H 0.2571 0.0710 -0.0428 0.182 Uiso 1 1 calc R
H23B H 0.2099 -0.0056 -0.0047 0.182 Uiso 1 1 calc R
C70 C 0.1468(15) 0.1292(15) 0.0715(14) 0.162(10) Uani 1 1 d .
H20A H 0.0964 0.0947 0.0756 0.194 Uiso 1 1 calc R
H20B H 0.1217 0.1863 0.0455 0.194 Uiso 1 1 calc R
C73 C 0.3828(18) -0.0447(17) -0.0044(18) 0.24(2) Uani 1 1 d .
H24A H 0.4082 -0.0873 -0.0388 0.360 Uiso 1 1 calc R
H24B H 0.3836 -0.0818 0.0335 0.360 Uiso 1 1 calc R
H24C H 0.4300 -0.0083 -0.0062 0.360 Uiso 1 1 calc R

loop_
_atom_site_aniso_label
_atom_site_aniso_U_11
_atom_site_aniso_U_22
_atom_site_aniso_U_33
_atom_site_aniso_U_23
_atom_site_aniso_U_13
_atom_site_aniso_U_12
Ir1 0.01898(12) 0.02625(13) 0.01945(12) 0.00025(9) -0.00239(9) -0.00218(9)
Sn1 0.0225(2) 0.0314(2) 0.0211(2) -0.00279(17) -0.00199(16) -0.00260(17)
Sn2 0.0197(2) 0.0242(2) 0.0244(2) 0.00034(17) -0.00228(16) -0.00129(16)
P2 0.0273(8) 0.0223(8) 0.0231(8) 0.0017(6) -0.0022(6) 0.0002(6)
P1 0.0219(8) 0.0341(9) 0.0217(8) -0.0006(7) -0.0022(6) -0.0071(7)
O1 0.050(3) 0.064(4) 0.035(3) 0.005(3) -0.020(3) -0.019(3)
N1 0.033(3) 0.043(3) 0.025(3) -0.005(3) -0.002(2) -0.008(3)
C108 0.032(4) 0.041(4) 0.026(3) -0.002(3) -0.005(3) -0.010(3)
C107 0.021(3) 0.039(4) 0.028(3) 0.001(3) 0.000(3) -0.009(3)
C101 0.028(3) 0.049(4) 0.022(3) -0.003(3) -0.007(3) -0.009(3)
C213 0.036(4) 0.025(3) 0.036(4) 0.002(3) -0.006(3) -0.006(3)
C201 0.053(5) 0.029(4) 0.019(3) 0.002(3) 0.004(3) 0.005(3)
C207 0.028(3) 0.026(3) 0.023(3) -0.001(2) -0.002(3) -0.003(3)
B203 0.022(3) 0.026(3) 0.024(3) -0.001(3) 0.004(3) -0.004(3)
C210 0.047(4) 0.046(4) 0.027(3) -0.005(3) -0.002(3) -0.021(4)
N2 0.037(3) 0.036(3) 0.034(3) 0.003(3) -0.003(3) 0.005(3)
C209 0.035(4) 0.038(4) 0.029(4) -0.003(3) 0.000(3) -0.008(3)
C208 0.029(3) 0.032(3) 0.031(4) 0.003(3) -0.004(3) -0.005(3)
C212 0.037(4) 0.030(3) 0.030(4) 0.002(3) -0.006(3) -0.001(3)
N3 0.028(3) 0.051(4) 0.045(4) 0.008(3) -0.008(3) -0.015(3)
C114 0.027(3) 0.048(4) 0.027(3) 0.000(3) -0.002(3) -0.013(3)
C1 0.024(3) 0.048(4) 0.030(4) 0.006(3) -0.002(3) -0.014(3)
C113 0.028(3) 0.034(3) 0.026(3) -0.001(3) -0.001(3) -0.012(3)
C13 0.039(4) 0.050(5) 0.030(4) -0.007(3) 0.004(3) -0.007(3)
C109 0.031(4) 0.049(4) 0.023(3) 0.003(3) -0.001(3) -0.010(3)
C102 0.024(3) 0.054(5) 0.037(4) -0.009(3) -0.001(3) -0.009(3)
C112 0.043(4) 0.039(4) 0.031(4) -0.003(3) -0.006(3) -0.014(3)
B110 0.028(4) 0.044(5) 0.029(4) -0.007(3) -0.003(3) -0.002(3)
C116 0.046(5) 0.051(5) 0.036(4) -0.013(4) -0.005(3) -0.019(4)
C14 0.054(5) 0.053(5) 0.027(4) -0.005(3) 0.000(3) -0.021(4)
C115 0.042(4) 0.049(4) 0.035(4) -0.006(3) -0.006(3) -0.023(4)
C31 0.032(4) 0.073(6) 0.041(4) 0.010(4) -0.012(3) -0.023(4)
B209 0.023(4) 0.029(4) 0.027(4) 0.000(3) 0.000(3) -0.001(3)
B204 0.027(4) 0.029(4) 0.028(4) -0.001(3) -0.004(3) -0.005(3)
C214 0.032(4) 0.028(3) 0.039(4) -0.003(3) -0.003(3) -0.007(3)
B102 0.032(4) 0.033(4) 0.022(3) 0.002(3) -0.010(3) -0.004(3)
C118 0.036(4) 0.049(4) 0.033(4) -0.006(3) 0.000(3) -0.022(3)
C117 0.043(4) 0.060(5) 0.033(4) -0.011(4) 0.005(3) -0.023(4)
B107 0.029(4) 0.032(4) 0.027(4) -0.003(3) -0.010(3) -0.001(3)
C106 0.027(4) 0.061(5) 0.035(4) 0.002(4) 0.001(3) -0.018(3)
C202 0.078(7) 0.024(4) 0.050(5) 0.000(4) -0.004(5) 0.004(4)
B101 0.029(4) 0.032(4) 0.020(3) -0.003(3) -0.001(3) -0.005(3)
C218 0.060(5) 0.037(4) 0.043(4) 0.001(3) -0.004(4) -0.027(4)
B207 0.024(4) 0.029(4) 0.032(4) -0.004(3) 0.004(3) -0.005(3)
C211 0.054(5) 0.038(4) 0.028(4) 0.009(3) -0.011(3) -0.006(3)
C111 0.053(5) 0.040(4) 0.042(4) 0.002(4) -0.007(4) -0.012(4)
B210 0.034(4) 0.025(4) 0.024(4) 0.004(3) 0.001(3) -0.005(3)
B205 0.025(3) 0.023(3) 0.027(4) 0.002(3) -0.002(3) -0.002(3)
B202 0.031(4) 0.025(3) 0.020(3) -0.003(3) -0.004(3) 0.006(3)
B109 0.033(4) 0.026(4) 0.039(4) -0.006(3) -0.003(3) 0.003(3)
C105 0.035(4) 0.100(8) 0.031(4) 0.000(4) 0.004(3) -0.031(5)
C24 0.044(5) 0.064(6) 0.033(4) -0.002(4) 0.009(4) 0.015(4)
B103 0.025(4) 0.039(4) 0.023(4) -0.006(3) -0.004(3) -0.002(3)
B111 0.037(4) 0.040(4) 0.026(4) -0.004(3) -0.002(3) -0.008(4)
C22 0.042(5) 0.085(7) 0.049(5) -0.009(5) -0.007(4) -0.002(5)
C104 0.021(4) 0.090(7) 0.044(5) -0.015(5) 0.005(3) -0.009(4)
B201 0.032(4) 0.021(3) 0.025(4) -0.001(3) -0.003(3) -0.002(3)
B208 0.026(4) 0.036(4) 0.031(4) -0.003(3) 0.001(3) -0.004(3)
C206 0.040(5) 0.055(5) 0.045(5) 0.009(4) 0.002(4) 0.010(4)
C110 0.037(4) 0.047(4) 0.035(4) 0.009(3) -0.007(3) -0.011(3)
B211 0.026(4) 0.033(4) 0.038(4) 0.004(3) -0.005(3) -0.001(3)
B206 0.034(4) 0.030(4) 0.028(4) -0.002(3) -0.001(3) -0.001(3)
B106 0.033(4) 0.041(4) 0.019(3) 0.003(3) -0.002(3) -0.008(3)
C103 0.022(4) 0.077(6) 0.053(5) -0.010(5) -0.006(4) -0.003(4)
C216 0.049(5) 0.046(5) 0.067(6) -0.011(4) -0.008(4) -0.026(4)
B108 0.035(4) 0.029(4) 0.034(4) -0.008(3) -0.008(3) -0.005(3)
B104 0.037(4) 0.033(4) 0.032(4) 0.003(3) -0.006(3) -0.008(3)
C33 0.035(5) 0.072(6) 0.065(6) -0.008(5) 0.003(4) -0.011(4)
C217 0.055(5) 0.044(5) 0.062(6) -0.001(4) -0.001(4) -0.027(4)
C215 0.039(4) 0.051(5) 0.049(5) -0.003(4) -0.015(4) -0.011(4)
C21 0.029(4) 0.036(4) 0.042(4) 0.004(3) 0.002(3) 0.006(3)
C11 0.037(5) 0.083(7) 0.050(5) -0.006(5) -0.010(4) 0.017(5)
C203 0.108(10) 0.033(5) 0.061(7) -0.001(4) -0.003(6) 0.003(5)
B105 0.023(4) 0.036(4) 0.029(4) -0.003(3) -0.004(3) 0.003(3)
C60 0.085(9) 0.089(9) 0.062(7) -0.019(6) -0.009(6) -0.037(7)
N5 0.127(10) 0.120(9) 0.048(5) -0.010(6) -0.010(6) -0.070(8)
O7 0.113(9) 0.106(8) 0.126(9) 0.008(7) -0.040(7) -0.027(7)
C12 0.083(7) 0.068(6) 0.051(5) -0.011(5) 0.005(5) -0.047(6)
C204 0.109(10) 0.045(6) 0.031(4) 0.008(4) -0.003(5) 0.037(6)
C32 0.044(5) 0.090(7) 0.044(5) -0.006(5) -0.012(4) -0.013(5)
C205 0.058(6) 0.063(7) 0.053(6) 0.010(5) 0.004(5) 0.031(5)
C23 0.080(7) 0.042(5) 0.063(6) 0.019(4) -0.009(5) 0.004(5)
C30 0.083(8) 0.072(7) 0.115(10) 0.042(7) -0.039(8) -0.047(7)
C40 0.110(11) 0.062(7) 0.081(8) -0.005(6) -0.011(8) -0.045(7)
N4 0.117(11) 0.089(9) 0.166(14) -0.053(9) 0.004(10) -0.047(8)
C50 0.100(10) 0.117(11) 0.068(8) -0.014(8) -0.003(7) -0.073(9)
C61 0.069(9) 0.100(11) 0.23(2) -0.081(13) -0.074(12) 0.014(8)
N6 0.114(12) 0.165(15) 0.140(14) -0.063(12) 0.046(10) -0.052(11)
C51 0.154(17) 0.23(2) 0.089(11) -0.080(14) 0.035(11) -0.098(17)
C41 0.143(17) 0.091(11) 0.22(2) 0.008(13) 0.014(16) -0.069(12)
C71 0.20(2) 0.135(15) 0.133(15) -0.080(13) 0.067(15) -0.106(16)
C72 0.28(3) 0.139(15) 0.081(10) -0.036(10) 0.049(13) -0.17(2)
C70 0.077(11) 0.106(13) 0.28(3) 0.007(17) -0.030(15) -0.006(10)
C73 0.098(15) 0.119(16) 0.42(5) 0.09(2) 0.07(2) -0.018(12)

loop_
_atom_type_symbol
_atom_type_description
_atom_type_scat_dispersion_real
_atom_type_scat_dispersion_imag
_atom_type_scat_source
C C 0.0033 0.0016 'International Tables Vol C Tables 4.2.6.8 and 6.1.1.4'
H H 0.0000 0.0000 'International Tables Vol C Tables 4.2.6.8 and 6.1.1.4'
B B 0.0013 0.0007 'International Tables Vol C Tables 4.2.6.8 and 6.1.1.4'
Ir Ir -1.4442 7.9887 'International Tables Vol C Tables 4.2.6.8 and 6.1.1.4'
N N 0.0061 0.0033 'International Tables Vol C Tables 4.2.6.8 and 6.1.1.4'
P P 0.1023 0.0942 'International Tables Vol C Tables 4.2.6.8 and 6.1.1.4'
Sn Sn -0.6537 1.4246 'International Tables Vol C Tables 4.2.6.8 and 6.1.1.4'
O O 0.0106 0.0060 'International Tables Vol C Tables 4.2.6.8 and 6.1.1.4'

loop_
_geom_angle_atom_site_label_1
_geom_angle_atom_site_label_2
_geom_angle_atom_site_label_3
_geom_angle
C1 Ir1 P2 85.8(2)
C1 Ir1 P1 86.8(2)
P2 Ir1 P1 170.82(6)
C1 Ir1 Sn2 125.4(2)
P2 Ir1 Sn2 94.33(4)
P1 Ir1 Sn2 94.38(4)
C1 Ir1 Sn1 132.1(2)
P2 Ir1 Sn1 90.33(4)
P1 Ir1 Sn1 90.64(4)
Sn2 Ir1 Sn1 102.469(17)
B104 Sn1 B105 46.3(3)
B104 Sn1 B101 79.8(3)
B105 Sn1 B101 47.0(3)
B104 Sn1 B102 79.8(3)
B105 Sn1 B102 79.9(3)
B101 Sn1 B102 46.7(3)
B104 Sn1 B103 47.0(3)
B105 Sn1 B103 79.8(3)
B101 Sn1 B103 79.8(3)
B102 Sn1 B103 46.5(3)
B104 Sn1 Ir1 133.9(2)
B105 Sn1 Ir1 131.6(2)
B101 Sn1 Ir1 137.0(2)
B102 Sn1 Ir1 143.40(19)
B103 Sn1 Ir1 141.10(19)
B205 Sn2 B204 47.1(3)
B205 Sn2 B201 47.3(3)
B204 Sn2 B201 80.5(3)
B205 Sn2 B203 79.9(3)
B204 Sn2 B203 46.5(3)
B201 Sn2 B203 80.0(3)
B205 Sn2 B202 80.2(3)
B204 Sn2 B202 79.8(3)
B201 Sn2 B202 46.9(3)
B203 Sn2 B202 46.6(3)
B205 Sn2 Ir1 141.11(19)
B204 Sn2 Ir1 140.05(18)
B201 Sn2 Ir1 136.6(2)
B203 Sn2 Ir1 135.44(18)
B202 Sn2 Ir1 133.50(18)
C213 P2 C207 99.5(3)
C213 P2 C201 102.7(4)
C207 P2 C201 102.9(3)
C213 P2 Ir1 121.4(2)
C207 P2 Ir1 113.2(2)
C201 P2 Ir1 114.6(3)
C107 P1 C101 102.7(3)
C107 P1 C113 100.5(3)
C101 P1 C113 102.4(3)
C107 P1 Ir1 120.2(2)
C101 P1 Ir1 114.1(3)
C113 P1 Ir1 114.5(2)
C12 N1 C14 108.5(6)
C12 N1 C11 111.9(8)
C14 N1 C11 109.0(7)
C12 N1 C13 110.5(7)
C14 N1 C13 108.9(6)
C11 N1 C13 108.1(6)
C109 C108 C107 120.2(7)
C109 C108 H001 119.9
C107 C108 H001 119.9
C112 C107 C108 119.4(7)
C112 C107 P1 121.6(5)
C108 C107 P1 118.9(5)
C102 C101 C106 118.2(7)
C102 C101 P1 119.6(6)
C106 C101 P1 122.2(6)
C214 C213 C218 118.1(7)
C214 C213 P2 121.3(6)
C218 C213 P2 120.6(6)
C202 C201 C206 118.9(8)
C202 C201 P2 122.9(7)
C206 C201 P2 118.2(7)
C212 C207 C208 119.5(6)
C212 C207 P2 123.9(5)
C208 C207 P2 116.6(5)
B207 B203 B208 59.9(4)
B207 B203 B204 106.4(5)
B208 B203 B204 58.1(4)
B207 B203 B202 58.6(4)
B208 B203 B202 107.0(5)
B204 B203 B202 108.8(5)
B207 B203 Sn2 119.3(5)
B208 B203 Sn2 118.8(5)
B204 B203 Sn2 66.6(3)
B202 B203 Sn2 67.2(3)
B207 B203 H23 120.9
B208 B203 H23 121.0
B204 B203 H23 122.8
B202 B203 H23 122.1
Sn2 B203 H23 109.5
C209 C210 C211 119.5(7)
C209 C210 H007 120.2
C211 C210 H007 120.2
C22 N2 C23 108.7(8)
C22 N2 C24 108.8(8)
C23 N2 C24 111.6(7)
C22 N2 C21 108.3(6)
C23 N2 C21 109.7(7)
C24 N2 C21 109.7(6)
C210 C209 C208 121.8(7)
C210 C209 H008 119.1
C208 C209 H008 119.1
C209 C208 C207 118.8(6)
C209 C208 H009 120.6
C207 C208 H009 120.6
C211 C212 C207 119.6(7)
C211 C212 H010 120.2
C207 C212 H010 120.2
C33 N3 C31 108.3(7)
C33 N3 C32 108.8(7)
C31 N3 C32 109.7(6)
C33 N3 C30 109.0(8)
C31 N3 C30 110.8(7)
C32 N3 C30 110.2(9)
C113 C114 C115 121.3(7)
C113 C114 H011 119.3
C115 C114 H011 119.3
O1 C1 Ir1 179.1(7)
C114 C113 C118 119.3(6)
C114 C113 P1 121.0(5)
C118 C113 P1 119.4(5)
N1 C13 H01A 109.5
N1 C13 H01B 109.5
H01A C13 H01B 109.5
N1 C13 H01C 109.5
H01A C13 H01C 109.5
H01B C13 H01C 109.5
C110 C109 C108 120.5(7)
C110 C109 H014 119.7
C108 C109 H014 119.7
C103 C102 C101 120.8(8)
C103 C102 H015 119.6
C101 C102 H015 119.6
C107 C112 C111 119.7(7)
C107 C112 H016 120.2
C111 C112 H016 120.2
B105 B110 B101 64.3(5)
B105 B110 B109 59.9(5)
B101 B110 B109 111.2(6)
B105 B110 B106 110.9(5)
B101 B110 B106 59.7(4)
B109 B110 B106 108.2(6)
B105 B110 B111 109.6(6)
B101 B110 B111 109.6(6)
B109 B110 B111 60.1(5)
B106 B110 B111 60.0(5)
B105 B110 H7 119.2
B101 B110 H7 119.2
B109 B110 H7 121.4
B106 B110 H7 121.7
B111 B110 H7 121.4
C117 C116 C115 119.5(7)
C117 C116 H017 120.2
C115 C116 H017 120.2
N1 C14 H01D 109.5
N1 C14 H01E 109.5
H01D C14 H01E 109.5
N1 C14 H01F 109.5
H01D C14 H01F 109.5
H01E C14 H01F 109.5
C114 C115 C116 119.4(7)
C114 C115 H019 120.3
C116 C115 H019 120.3
N3 C31 H02A 109.5
N3 C31 H02B 109.5
H02A C31 H02B 109.5
N3 C31 H02C 109.5
H02A C31 H02C 109.5
H02B C31 H02C 109.5
B211 B209 B208 59.8(5)
B211 B209 B204 109.0(5)
B208 B209 B204 59.9(4)
B211 B209 B205 109.4(6)
B208 B209 B205 110.7(5)
B204 B209 B205 63.5(4)
B211 B209 B210 60.6(5)
B208 B209 B210 108.3(5)
B204 B209 B210 110.0(5)
B205 B209 B210 59.4(4)
B211 B209 H28 121.5
B208 B209 H28 121.4
B204 B209 H28 120.0
B205 B209 H28 119.7
B210 B209 H28 121.6
B208 B204 B209 60.0(4)
B208 B204 B203 58.9(4)
B209 B204 B203 106.7(5)
B208 B204 B205 106.8(5)
B209 B204 B205 58.5(4)
B203 B204 B205 107.9(5)
B208 B204 Sn2 119.6(5)
B209 B204 Sn2 118.8(5)
B203 B204 Sn2 66.9(3)
B205 B204 Sn2 66.1(3)
B208 B204 H24 120.4
B209 B204 H24 120.9
B203 B204 H24 122.6
B205 B204 H24 123.0
Sn2 B204 H24 109.7
C213 C214 C215 120.6(7)
C213 C214 H021 119.7
C215 C214 H021 119.7
B106 B102 B107 60.1(5)
B106 B102 B103 106.4(5)
B107 B102 B103 58.1(4)
B106 B102 B101 58.0(4)
B107 B102 B101 106.5(5)
B103 B102 B101 108.4(5)
B106 B102 Sn1 118.3(4)
B107 B102 Sn1 118.8(5)
B103 B102 Sn1 67.0(3)
B101 B102 Sn1 66.5(3)
B106 B102 H3 121.2
B107 B102 H3 121.0
B103 B102 H3 122.6
B101 B102 H3 122.8
Sn1 B102 H3 109.9
C113 C118 C117 120.2(7)
C113 C118 H022 119.9
C117 C118 H022 119.9
C116 C117 C118 120.3(7)
C116 C117 H023 119.9
C118 C117 H023 119.9
B111 B107 B103 109.5(6)
B111 B107 B108 60.3(5)
B103 B107 B108 60.1(5)
B111 B107 B106 60.2(5)
B103 B107 B106 109.8(5)
B108 B107 B106 108.4(5)
B111 B107 B102 109.3(6)
B103 B107 B102 63.1(5)
B108 B107 B102 110.6(5)
B106 B107 B102 59.5(5)
B111 B107 H10 121.2
B103 B107 H10 119.9
B108 B107 H10 121.2
B106 B107 H10 121.8
B102 B107 H10 120.0
C101 C106 C105 120.0(8)
C101 C106 H024 120.0
C105 C106 H024 120.0
C201 C202 C203 121.3(11)
C201 C202 H025 119.3
C203 C202 H025 119.3
B106 B101 B110 60.4(4)
B106 B101 B102 58.3(4)
B110 B101 B102 106.6(6)
B106 B101 B105 106.0(6)
B110 B101 B105 57.4(4)
B102 B101 B105 107.7(5)
B106 B101 Sn1 118.8(5)
B110 B101 Sn1 118.0(5)
B102 B101 Sn1 66.8(3)
B105 B101 Sn1 66.4(3)
B106 B101 H2 120.8
B110 B101 H2 121.2
B102 B101 H2 122.7
B105 B101 H2 123.5
Sn1 B101 H2 110.0
C217 C218 C213 121.2(8)
C217 C218 H026 119.4
C213 C218 H026 119.4
B211 B207 B203 109.4(5)
B211 B207 B208 59.8(5)
B203 B207 B208 60.4(4)
B211 B207 B202 109.7(6)
B203 B207 B202 63.5(4)
B208 B207 B202 111.2(5)
B211 B207 B206 60.3(5)
B203 B207 B206 110.2(5)
B208 B207 B206 108.3(6)
B202 B207 B206 59.8(4)
B211 B207 H32 121.4
B203 B207 H32 119.7
B208 B207 H32 121.2
B202 B207 H32 119.4
B206 B207 H32 121.6
C210 C211 C212 120.7(7)
C210 C211 H027 119.7
C212 C211 H027 119.7
C110 C111 C112 120.8(8)
C110 C111 H028 119.6
C112 C111 H028 119.6
B205 B210 B206 111.1(5)
B205 B210 B201 64.0(4)
B206 B210 B201 60.3(4)
B205 B210 B209 60.3(4)
B206 B210 B209 108.0(6)
B201 B210 B209 111.3(5)
B205 B210 B211 109.1(6)
B206 B210 B211 60.0(5)
B201 B210 B211 109.6(5)
B209 B210 B211 59.3(5)
B205 B210 H29 119.3
B206 B210 H29 121.4
B201 B210 H29 119.0
B209 B210 H29 121.5
B211 B210 H29 121.9
B210 B205 B209 60.3(4)
B210 B205 B204 106.4(5)
B209 B205 B204 58.0(4)
B210 B205 B201 58.4(4)
B209 B205 B201 106.9(5)
B204 B205 B201 108.1(5)
B210 B205 Sn2 119.0(4)
B209 B205 Sn2 118.9(5)
B204 B205 Sn2 66.8(3)
B201 B205 Sn2 66.7(3)
B210 B205 H22 120.8
B209 B205 H22 120.8
B204 B205 H22 123.0
B201 B205 H22 122.6
Sn2 B205 H22 109.6
B206 B202 B207 60.4(4)
B206 B202 B203 106.4(5)
B207 B202 B203 58.0(4)
B206 B202 B201 58.4(4)
B207 B202 B201 106.6(5)
B203 B202 B201 107.6(5)
B206 B202 Sn2 117.9(5)
B207 B202 Sn2 117.9(4)
B203 B202 Sn2 66.2(3)
B201 B202 Sn2 65.9(3)
B206 B202 H21 120.9
B207 B202 H21 120.9
B203 B202 H21 123.1
B201 B202 H21 122.9
Sn2 B202 H21 110.8
B104 B109 B105 63.3(5)
B104 B109 B110 109.8(6)
B105 B109 B110 59.5(5)
B104 B109 B111 109.3(6)
B105 B109 B111 109.4(6)
B110 B109 B111 60.3(5)
B104 B109 B108 60.5(5)
B105 B109 B108 111.0(5)
B110 B109 B108 108.1(6)
B111 B109 B108 59.7(5)
B104 B109 H12 119.8
B105 B109 H12 119.6
B110 B109 H12 121.9
B111 B109 H12 121.4
B108 B109 H12 121.2
C104 C105 C106 120.6(9)
C104 C105 H029 119.7
C106 C105 H029 119.7
N2 C24 H03A 109.5
N2 C24 H03B 109.5
H03A C24 H03B 109.5
N2 C24 H03C 109.5
H03A C24 H03C 109.5
H03B C24 H03C 109.5
B107 B103 B108 60.0(4)
B107 B103 B102 58.8(4)
B108 B103 B102 107.1(6)
B107 B103 B104 106.1(5)
B108 B103 B104 58.6(4)
B102 B103 B104 107.3(5)
B107 B103 Sn1 118.9(5)
B108 B103 Sn1 118.8(5)
B102 B103 Sn1 66.5(3)
B104 B103 Sn1 65.8(3)
B107 B103 H13 120.8
B108 B103 H13 120.5
B102 B103 H13 122.7
B104 B103 H13 123.6
Sn1 B103 H13 110.1
B107 B111 B108 60.0(5)
B107 B111 B106 60.2(5)
B108 B111 B106 108.1(6)
B107 B111 B109 108.1(6)
B108 B111 B109 60.4(5)
B106 B111 B109 107.5(6)
B107 B111 B110 108.0(6)
B108 B111 B110 108.1(6)
B106 B111 B110 59.7(5)
B109 B111 B110 59.6(5)
B107 B111 H9 121.6
B108 B111 H9 121.5
B106 B111 H9 121.9
B109 B111 H9 121.9
B110 B111 H9 122.0
N2 C22 H03D 109.5
N2 C22 H03E 109.5
H03D C22 H03E 109.5
N2 C22 H03F 109.5
H03D C22 H03F 109.5
H03E C22 H03F 109.5
C105 C104 C103 120.4(8)
C105 C104 H032 119.8
C103 C104 H032 119.8
B210 B201 B206 59.9(4)
B210 B201 B202 105.9(5)
B206 B201 B202 58.1(4)
B210 B201 B205 57.7(4)
B206 B201 B205 105.8(5)
B202 B201 B205 107.6(5)
B210 B201 Sn2 117.7(5)
B206 B201 Sn2 118.8(5)
B202 B201 Sn2 67.2(3)
B205 B201 Sn2 66.0(3)
B210 B201 H20 121.6
B206 B201 H20 121.0
B202 B201 H20 122.8
B205 B201 H20 123.5
Sn2 B201 H20 110.0
B211 B208 B204 109.4(6)
B211 B208 B209 60.1(5)
B204 B208 B209 60.1(4)
B211 B208 B207 59.8(5)
B204 B208 B207 110.1(6)
B209 B208 B207 107.9(6)
B211 B208 B203 108.8(6)
B204 B208 B203 63.0(4)
B209 B208 B203 110.0(6)
B207 B208 B203 59.7(4)
B211 B208 H25 121.6
B204 B208 H25 119.8
B209 B208 H25 121.6
B207 B208 H25 121.8
B203 B208 H25 120.2
C201 C206 C205 118.8(11)
C201 C206 H033 120.6
C205 C206 H033 120.6
C111 C110 C109 119.3(7)
C111 C110 H034 120.3
C109 C110 H034 120.3
B207 B211 B208 60.4(5)
B207 B211 B209 108.4(5)
B208 B211 B209 60.1(5)
B207 B211 B206 60.6(5)
B208 B211 B206 109.0(6)
B209 B211 B206 108.3(6)
B207 B211 B210 108.0(6)
B208 B211 B210 108.2(6)
B209 B211 B210 60.1(5)
B206 B211 B210 59.6(5)
B207 B211 H33 121.4
B208 B211 H33 121.2
B209 B211 H33 121.5
B206 B211 H33 121.3
B210 B211 H33 122.0
B210 B206 B202 110.3(5)
B210 B206 B211 60.3(5)
B202 B206 B211 108.8(6)
B210 B206 B201 59.9(4)
B202 B206 B201 63.5(4)
B211 B206 B201 109.6(6)
B210 B206 B207 107.4(6)
B202 B206 B207 59.8(5)
B211 B206 B207 59.1(5)
B201 B206 B207 110.3(5)
B210 B206 H30 121.7
B202 B206 H30 119.8
B211 B206 H30 121.7
B201 B206 H30 119.5
B207 B206 H30 122.2
B101 B106 B102 63.7(4)
B101 B106 B110 59.9(4)
B102 B106 B110 110.4(5)
B101 B106 B107 111.3(6)
B102 B106 B107 60.4(5)
B110 B106 B107 107.9(6)
B101 B106 B111 110.0(6)
B102 B106 B111 109.5(6)
B110 B106 B111 60.3(5)
B107 B106 B111 59.6(5)
B101 B106 H6 119.1
B102 B106 H6 119.5
B110 B106 H6 121.8
B107 B106 H6 121.5
B111 B106 H6 121.4
C104 C103 C102 120.0(9)
C104 C103 H035 120.0
C102 C103 H035 120.0
C215 C216 C217 120.3(8)
C215 C216 H036 119.9
C217 C216 H036 119.9
B107 B108 B103 59.9(4)
B107 B108 B111 59.7(5)
B103 B108 B111 108.8(6)
B107 B108 B104 109.8(6)
B103 B108 B104 63.4(4)
B111 B108 B104 108.0(6)
B107 B108 B109 107.4(6)
B103 B108 B109 109.6(6)
B111 B108 B109 59.9(5)
B104 B108 B109 58.7(5)
B107 B108 H5 121.8
B103 B108 H5 119.8
B111 B108 H5 122.0
B104 B108 H5 120.5
B109 B108 H5 122.3
B109 B104 B108 60.8(5)
B109 B104 B105 58.4(5)
B108 B104 B105 107.4(6)
B109 B104 B103 106.9(6)
B108 B104 B103 58.0(4)
B105 B104 B103 108.7(6)
B109 B104 Sn1 119.5(5)
B108 B104 Sn1 119.5(5)
B105 B104 Sn1 67.0(4)
B103 B104 Sn1 67.2(3)
B109 B104 H4 120.5
B108 B104 H4 120.5
B105 B104 H4 122.4
B103 B104 H4 122.7
Sn1 B104 H4 109.1
N3 C33 H03G 109.5
N3 C33 H03H 109.5
H03G C33 H03H 109.5
N3 C33 H03I 109.5
H03G C33 H03I 109.5
H03H C33 H03I 109.5
C218 C217 C216 119.9(8)
C218 C217 H038 120.1
C216 C217 H038 120.1
C216 C215 C214 119.9(8)
C216 C215 H039 120.1
C214 C215 H039 120.1
N2 C21 H04A 109.5
N2 C21 H04B 109.5
H04A C21 H04B 109.5
N2 C21 H04C 109.5
H04A C21 H04C 109.5
H04B C21 H04C 109.5
N1 C11 H04D 109.5
N1 C11 H04E 109.5
H04D C11 H04E 109.5
N1 C11 H04F 109.5
H04D C11 H04F 109.5
H04E C11 H04F 109.5
C202 C203 C204 119.6(12)
C202 C203 H042 120.2
C204 C203 H042 120.2
B110 B105 B109 60.7(5)
B110 B105 B104 106.9(6)
B109 B105 B104 58.3(5)
B110 B105 B101 58.2(4)
B109 B105 B101 107.1(6)
B104 B105 B101 108.0(5)
B110 B105 Sn1 118.9(5)
B109 B105 Sn1 119.1(5)
B104 B105 Sn1 66.6(3)
B101 B105 Sn1 66.6(3)
B110 B105 H1 120.6
B109 B105 H1 120.4
B104 B105 H1 122.8
B101 B105 H1 122.8
Sn1 B105 H1 109.8
N6 C60 C61 176.6(18)
C72 O7 C70 111.3(18)
N1 C12 H04G 109.5
N1 C12 H04H 109.5
H04G C12 H04H 109.5
N1 C12 H04I 109.5
H04G C12 H04I 109.5
H04H C12 H04I 109.5
C205 C204 C203 120.1(9)
C205 C204 H047 120.0
C203 C204 H047 120.0
N3 C32 H15A 109.5
N3 C32 H15B 109.5
H15A C32 H15B 109.5
N3 C32 H15C 109.5
H15A C32 H15C 109.5
H15B C32 H15C 109.5
C204 C205 C206 121.3(12)
C204 C205 H10A 119.3
C206 C205 H10A 119.3
N2 C23 H19A 109.5
N2 C23 H19B 109.5
H19A C23 H19B 109.5
N2 C23 H19C 109.5
H19A C23 H19C 109.5
H19B C23 H19C 109.5
N3 C30 H14A 109.5
N3 C30 H14B 109.5
H14A C30 H14B 109.5
N3 C30 H14C 109.5
H14A C30 H14C 109.5
H14B C30 H14C 109.5
N4 C40 C41 178.3(17)
N5 C50 C51 178(2)
C60 C61 H18A 109.5
C60 C61 H18B 109.5
H18A C61 H18B 109.5
C60 C61 H18C 109.5
H18A C61 H18C 109.5
H18B C61 H18C 109.5
C50 C51 H16A 109.5
C50 C51 H16B 109.5
H16A C51 H16B 109.5
C50 C51 H16C 109.5
H16A C51 H16C 109.5
H16B C51 H16C 109.5
C40 C41 H11A 109.5
C40 C41 H11B 109.5
H11A C41 H11B 109.5
C40 C41 H11C 109.5
H11A C41 H11C 109.5
H11B C41 H11C 109.5
C70 C71 H21A 109.5
C70 C71 H21B 109.5
H21A C71 H21B 109.5
C70 C71 H21C 109.5
H21A C71 H21C 109.5
H21B C71 H21C 109.5
O7 C72 C73 90(2)
O7 C72 H23A 113.6
C73 C72 H23A 113.6
O7 C72 H23B 113.6
C73 C72 H23B 113.6
H23A C72 H23B 110.8
O7 C70 C71 102.9(16)
O7 C70 H20A 111.2
C71 C70 H20A 111.2
O7 C70 H20B 111.2
C71 C70 H20B 111.2
H20A C70 H20B 109.1
C72 C73 H24A 109.5
C72 C73 H24B 109.5
H24A C73 H24B 109.5
C72 C73 H24C 109.5
H24A C73 H24C 109.5
H24B C73 H24C 109.5

loop_
_geom_bond_atom_site_label_1
_geom_bond_atom_site_label_2
_geom_bond_distance
Ir1 C1 1.852(7)
Ir1 P2 2.3220(18)
Ir1 P1 2.3240(18)
Ir1 Sn2 2.6462(5)
Ir1 Sn1 2.6620(5)
Sn1 B104 2.338(9)
Sn1 B105 2.345(7)
Sn1 B101 2.349(8)
Sn1 B102 2.354(7)
Sn1 B103 2.363(8)
Sn2 B205 2.337(7)
Sn2 B204 2.349(8)
Sn2 B201 2.349(7)
Sn2 B203 2.354(7)
Sn2 B202 2.372(7)
P2 C213 1.826(8)
P2 C207 1.835(7)
P2 C201 1.851(7)
P1 C107 1.828(7)
P1 C101 1.829(7)
P1 C113 1.859(7)
O1 C1 1.163(9)
N1 C12 1.482(11)
N1 C14 1.494(10)
N1 C11 1.494(10)
N1 C13 1.495(9)
C108 C109 1.388(10)
C108 C107 1.400(10)
C108 H001 0.9300
C107 C112 1.382(10)
C101 C102 1.398(11)
C101 C106 1.399(11)
C213 C214 1.376(10)
C213 C218 1.418(11)
C201 C202 1.367(13)
C201 C206 1.397(13)
C207 C212 1.395(9)
C207 C208 1.412(9)
B203 B207 1.771(10)
B203 B208 1.784(11)
B203 B204 1.857(11)
B203 B202 1.868(11)
B203 H23 1.1000
C210 C209 1.371(11)
C210 C211 1.379(11)
C210 H007 0.9300
N2 C22 1.483(12)
N2 C23 1.489(12)
N2 C24 1.494(10)
N2 C21 1.505(9)
C209 C208 1.383(10)
C209 H008 0.9300
C208 H009 0.9300
C212 C211 1.393(10)
C212 H010 0.9300
N3 C33 1.497(11)
N3 C31 1.499(9)
N3 C32 1.503(11)
N3 C30 1.509(12)
C114 C113 1.379(10)
C114 C115 1.385(10)
C114 H011 0.9300
C113 C118 1.389(10)
C13 H01A 0.9600
C13 H01B 0.9600
C13 H01C 0.9600
C109 C110 1.383(11)
C109 H014 0.9300
C102 C103 1.391(10)
C102 H015 0.9300
C112 C111 1.402(11)
C112 H016 0.9300
B110 B105 1.751(12)
B110 B101 1.767(11)
B110 B109 1.773(13)
B110 B106 1.776(12)
B110 B111 1.786(12)
B110 H7 1.1000
C116 C117 1.389(11)
C116 C115 1.399(11)
C116 H017 0.9300
C14 H01D 0.9600
C14 H01E 0.9600
C14 H01F 0.9600
C115 H019 0.9300
C31 H02A 0.9600
C31 H02B 0.9600
C31 H02C 0.9600
B209 B211 1.770(11)
B209 B208 1.771(12)
B209 B204 1.773(10)
B209 B205 1.783(11)
B209 B210 1.784(12)
B209 H28 1.1000
B204 B208 1.770(11)
B204 B205 1.870(11)
B204 H24 1.1000
C214 C215 1.398(11)
C214 H021 0.9300
B102 B106 1.770(11)
B102 B107 1.787(11)
B102 B103 1.862(12)
B102 B101 1.865(11)
B102 H3 1.1000
C118 C117 1.389(11)
C118 H022 0.9300
C117 H023 0.9300
B107 B111 1.769(11)
B107 B103 1.773(11)
B107 B108 1.775(12)
B107 B106 1.781(12)
B107 H10 1.1000
C106 C105 1.402(11)
C106 H024 0.9300
C202 C203 1.374(13)
C202 H025 0.9300
B101 B106 1.764(11)
B101 B105 1.873(12)
B101 H2 1.1000
C218 C217 1.361(12)
C218 H026 0.9300
B207 B211 1.764(11)
B207 B208 1.776(12)
B207 B202 1.782(11)
B207 B206 1.792(12)
B207 H32 1.1000
C211 H027 0.9300
C111 C110 1.381(12)
C111 H028 0.9300
B210 B205 1.766(10)
B210 B206 1.780(11)
B210 B201 1.780(11)
B210 B211 1.792(12)
B210 H29 1.1000
B205 B201 1.879(11)
B205 H22 1.1000
B202 B206 1.782(11)
B202 B201 1.879(11)
B202 H21 1.1000
B109 B104 1.756(12)
B109 B105 1.758(12)
B109 B111 1.783(12)
B109 B108 1.793(12)
B109 H12 1.1000
C105 C104 1.363(15)
C105 H029 0.9300
C24 H03A 0.9600
C24 H03B 0.9600
C24 H03C 0.9600
B103 B108 1.777(11)
B103 B104 1.874(11)
B103 H13 1.1000
B111 B108 1.781(13)
B111 B106 1.781(12)
B111 H9 1.1000
C22 H03D 0.9600
C22 H03E 0.9600
C22 H03F 0.9600
C104 C103 1.375(14)
C104 H032 0.9300
B201 B206 1.787(11)
B201 H20 1.1000
B208 B211 1.765(12)
B208 H25 1.1000
C206 C205 1.402(12)
C206 H033 0.9300
C110 H034 0.9300
B211 B206 1.787(12)
B211 H33 1.1000
B206 H30 1.1000
B106 H6 1.1000
C103 H035 0.9300
C216 C215 1.379(13)
C216 C217 1.384(14)
C216 H036 0.9300
B108 B104 1.789(12)
B108 H5 1.1000
B104 B105 1.843(13)
B104 H4 1.1000
C33 H03G 0.9600
C33 H03H 0.9600
C33 H03I 0.9600
C217 H038 0.9300
C215 H039 0.9300
C21 H04A 0.9600
C21 H04B 0.9600
C21 H04C 0.9600
C11 H04D 0.9600
C11 H04E 0.9600
C11 H04F 0.9600
C203 C204 1.385(19)
C203 H042 0.9300
B105 H1 1.1000
C60 N6 1.090(18)
C60 C61 1.45(2)
N5 C50 1.111(16)
O7 C72 1.369(18)
O7 C70 1.46(2)
C12 H04G 0.9600
C12 H04H 0.9600
C12 H04I 0.9600
C204 C205 1.335(19)
C204 H047 0.9300
C32 H15A 0.9600
C32 H15B 0.9600
C32 H15C 0.9600
C205 H10A 0.9300
C23 H19A 0.9600
C23 H19B 0.9600
C23 H19C 0.9600
C30 H14A 0.9600
C30 H14B 0.9600
C30 H14C 0.9600
C40 N4 1.115(18)
C40 C41 1.41(2)
C50 C51 1.47(2)
C61 H18A 0.9600
C61 H18B 0.9600
C61 H18C 0.9600
C51 H16A 0.9600
C51 H16B 0.9600
C51 H16C 0.9600
C41 H11A 0.9600
C41 H11B 0.9600
C41 H11C 0.9600
C71 C70 1.59(3)
C71 H21A 0.9600
C71 H21B 0.9600
C71 H21C 0.9600
C72 C73 1.58(3)
C72 H23A 0.9700
C72 H23B 0.9700
C70 H20A 0.9700
C70 H20B 0.9700
C73 H24A 0.9600
C73 H24B 0.9600
C73 H24C 0.9600
